data_2020594
loop_
_publ_author_name
'Seidel, R\"udiger W.'
'Goddard, Richard'
'N\"othling, Nils'
'Lehmann, Christian W.'

_publ_section_title
;
 Acetic anhydride at 100K: the first crystal structure determination
;
_journal_coeditor_code YF3110
_journal_issue 10
_journal_name_full 'Acta Crystallographica Section C'
_journal_page_first 753
_journal_page_last 757
_journal_paper_doi 10.1107/S2053229616015047
_journal_volume 72
_journal_year 2016
_chemical_formula_iupac 'C4 H6 O3'
_chemical_formula_moiety 'C4 H6 O3'
_chemical_formula_sum 'C4 H6 O3'
_chemical_formula_weight 102.09
_chemical_name_common 'Acetic anhydride'
_chemical_name_systematic 'Ethanoic anhydride'
_space_group_crystal_system orthorhombic
_space_group_IT_number 60
_space_group_name_Hall '-P 2n 2ab'
_space_group_name_H-M_alt 'P b c n'
_symmetry_space_group_name_Hall '-P 2n 2ab'
_symmetry_space_group_name_H-M 'P b c n'
_atom_sites_solution_hydrogens geom
_atom_sites_solution_primary direct
_atom_sites_solution_secondary difmap
_cell_angle_alpha 90
_cell_angle_beta 90
_cell_angle_gamma 90
_cell_formula_units_Z 4
_cell_length_a 8.0707(14)
_cell_length_b 7.8733(13)
_cell_length_c 7.9305(13)
_cell_measurement_reflns_used 1147
_cell_measurement_temperature 100(2)
_cell_measurement_theta_max 41.0855
_cell_measurement_theta_min 5.4813
_cell_volume 503.93(15)
_computing_cell_refinement
;
SAINT (Bruker, 2013)
;
_computing_data_collection
;
APEX2 (Bruker, 2013)
;
_computing_data_reduction
;
SAINT (Bruker, 2013)
;
_computing_molecular_graphics
;
DIAMOND (Brandenburg, 2014)
;
_computing_publication_material
;
enCIFer (Allen <i>et al.</i>,  2004)
;
_computing_structure_refinement
;
SHELXL2014 (Sheldrick, 2015)
;
_computing_structure_solution
;
SHELXS2013 (Sheldrick, 2008)
;
_diffrn_ambient_temperature 100(2)
_diffrn_detector_area_resol_mean 16.67
_diffrn_measured_fraction_theta_full 0.983
_diffrn_measured_fraction_theta_max 0.983
_diffrn_measurement_device_type 'Bruker AXS X8 Proteum'
_diffrn_measurement_method '\f- and \w-scans'
_diffrn_radiation_monochromator 'MONTEL graded multilayer optic'
_diffrn_radiation_type CuK\a
_diffrn_radiation_wavelength 1.54178
_diffrn_reflns_av_R_equivalents 0.0506
_diffrn_reflns_limit_h_max 9
_diffrn_reflns_limit_h_min -9
_diffrn_reflns_limit_k_max 9
_diffrn_reflns_limit_k_min -9
_diffrn_reflns_limit_l_max 8
_diffrn_reflns_limit_l_min -7
_diffrn_reflns_number 19642
_diffrn_reflns_theta_full 67.371
_diffrn_reflns_theta_max 67.371
_diffrn_reflns_theta_min 7.862
_exptl_absorpt_coefficient_mu 1.012
_exptl_absorpt_correction_T_max 0.66846
_exptl_absorpt_correction_T_min 0.47191
_exptl_absorpt_correction_type gaussian
_exptl_absorpt_process_details
;
(SADABS; Bruker, 2012)
;
_exptl_crystal_colour colourless
_exptl_crystal_density_diffrn 1.346
_exptl_crystal_description cylinder
_exptl_crystal_F_000 216
_exptl_crystal_size_max 1.317
_exptl_crystal_size_mid 0.503
_exptl_crystal_size_min 0.500
_refine_diff_density_max 0.160
_refine_diff_density_min -0.143
_refine_ls_extinction_coef 0.012(2)
_refine_ls_extinction_expression Fc^*^=kFc[1+0.001xFc^2^\l^3^/sin(2\q)]^-1/4^
_refine_ls_extinction_method
;
SHELXL2014 (Sheldrick, 2015)
;
_refine_ls_goodness_of_fit_ref 1.093
_refine_ls_hydrogen_treatment constr
_refine_ls_matrix_type full
_refine_ls_number_parameters 35
_refine_ls_number_reflns 452
_refine_ls_number_restraints 0
_refine_ls_restrained_S_all 1.093
_refine_ls_R_factor_all 0.0251
_refine_ls_R_factor_gt 0.0248
_refine_ls_shift/su_max 0.000
_refine_ls_shift/su_mean 0.000
_refine_ls_structure_factor_coef Fsqd
_refine_ls_weighting_details 'w=1/[\s^2^(Fo^2^)+(0.0276P)^2^+0.1605P] where P=(Fo^2^+2Fc^2^)/3'
_refine_ls_weighting_scheme calc
_refine_ls_wR_factor_gt 0.0633
_refine_ls_wR_factor_ref 0.0635
_reflns_number_gt 445
_reflns_number_total 452
_reflns_threshold_expression 'I > 2\s(I)'
_cod_data_source_file yf3110sup1.cif
_cod_data_source_block I
_cod_database_code 2020594
_shelx_space_group_comment
;
The symmetry employed for this shelxl refinement is uniquely defined
by the following loop, which should always be used as a source of
symmetry information in preference to the above space-group names.
They are only intended as comments.
;
_shelx_estimated_absorpt_t_min 0.349
_shelx_estimated_absorpt_t_max 0.631

loop_
_space_group_symop_operation_xyz
'x, y, z'
'-x+1/2, -y+1/2, z+1/2'
'x+1/2, -y+1/2, -z'
'-x, y, -z+1/2'
'-x, -y, -z'
'x-1/2, y-1/2, -z-1/2'
'-x-1/2, y-1/2, z'
'x, -y, z-1/2'

loop_
_atom_site_type_symbol
_atom_site_label
_atom_site_fract_x
_atom_site_fract_y
_atom_site_fract_z
_atom_site_U_iso_or_equiv
_atom_site_adp_type
_atom_site_calc_flag
_atom_site_occupancy
O O1 0.14484(9) 0.04403(9) 0.34929(9) 0.0280(3) Uani d 1
O O2 0.0000 0.26741(12) 0.2500 0.0253(3) Uani d 1
C C1 0.08205(11) 0.17820(12) 0.37607(12) 0.0204(3) Uani d 1
C C2 0.08774(13) 0.27697(12) 0.53580(13) 0.0245(3) Uani d 1
H H2A 0.1315 0.2051 0.6263 0.037 Uiso calc 1
H H2B -0.0243 0.3148 0.5652 0.037 Uiso calc 1
H H2C 0.1597 0.3761 0.5211 0.037 Uiso calc 1

loop_
_atom_site_aniso_label
_atom_site_aniso_U_11
_atom_site_aniso_U_22
_atom_site_aniso_U_33
_atom_site_aniso_U_12
_atom_site_aniso_U_13
_atom_site_aniso_U_23
O1 0.0304(5) 0.0292(5) 0.0246(5) 0.0064(3) -0.0029(3) -0.0002(3)
O2 0.0345(6) 0.0211(5) 0.0203(6) 0.000 -0.0097(4) 0.000
C1 0.0187(5) 0.0230(5) 0.0195(6) -0.0035(4) -0.0005(4) 0.0041(4)
C2 0.0303(6) 0.0247(6) 0.0186(6) -0.0046(4) -0.0021(4) 0.0011(4)

loop_
_atom_type_symbol
_atom_type_description
_atom_type_scat_dispersion_real
_atom_type_scat_dispersion_imag
_atom_type_scat_source
C C 0.0181 0.0091 'International Tables Vol C Tables 4.2.6.8 and 6.1.1.4'
H H 0.0000 0.0000 'International Tables Vol C Tables 4.2.6.8 and 6.1.1.4'
O O 0.0492 0.0322 'International Tables Vol C Tables 4.2.6.8 and 6.1.1.4'

loop_
_geom_angle_atom_site_label_1
_geom_angle_atom_site_label_2
_geom_angle_atom_site_label_3
_geom_angle_site_symmetry_1
_geom_angle
C1 O2 C1 4 119.29(10)
O1 C1 O2 . 121.52(9)
O1 C1 C2 . 127.06(9)
O2 C1 C2 . 111.30(8)
C1 C2 H2A . 109.5
C1 C2 H2B . 109.5
H2A C2 H2B . 109.5
C1 C2 H2C . 109.5
H2A C2 H2C . 109.5
H2B C2 H2C . 109.5

loop_
_geom_bond_atom_site_label_1
_geom_bond_atom_site_label_2
_geom_bond_site_symmetry_2
_geom_bond_distance
O1 C1 . 1.1907(12)
O2 C1 4 1.3897(11)
O2 C1 . 1.3897(11)
C1 C2 . 1.4871(14)
C2 H2A . 0.9800
C2 H2B . 0.9800
C2 H2C . 0.9800

loop_
_geom_hbond_atom_site_label_D
_geom_hbond_atom_site_label_H
_geom_hbond_atom_site_label_A
_geom_hbond_site_symmetry_A
_geom_hbond_distance_DH
_geom_hbond_distance_HA
_geom_hbond_distance_DA
_geom_hbond_angle_DHA
C2 H2A O1 8_556 0.98 2.64 3.5750(13) 159.0
C2 H2C O1 7_665 0.98 2.47 3.3567(13) 150.6

loop_
_geom_torsion_atom_site_label_1
_geom_torsion_atom_site_label_2
_geom_torsion_atom_site_label_3
_geom_torsion_atom_site_label_4
_geom_torsion_site_symmetry_1
_geom_torsion
C1 O2 C1 O1 4 32.13(7)
C1 O2 C1 C2 4 -151.49(8)

_cod_database_fobs_code 2020594
